data_4023457
loop_
_publ_author_name
'Jonathan Clayden'
'Hazel Turner'
'Madeleine Helliwell'
'Elizabeth Moir'

_publ_contact_author
;
   Stuart Fisher and Madeleine Helliwell 
;
_publ_section_title
;
 N,N'-Diarylureas: A New Family of Atropisomers Exhibiting
 Highly Diastereoselective Reactivity
;
_journal_name_full 'Journal of Organic Chemistry'
_journal_page_first 4415
_journal_page_last 4423
_journal_paper_doi 10.1021/jo702706c
_journal_volume 73
_journal_year 2008
_chemical_formula_sum 'C22 H30 N2 O2'
_chemical_formula_weight 354.48
_chemical_name_systematic
; 
 ? 
;
_space_group_IT_number 2
_symmetry_cell_setting triclinic
_symmetry_space_group_name_Hall '-P 1'
_symmetry_space_group_name_H-M 'P -1'
_atom_sites_solution_hydrogens geom
_atom_sites_solution_primary direct
_atom_sites_solution_secondary difmap
_audit_creation_method SHELXL-97
_cell_angle_alpha 68.234(2)
_cell_angle_beta 66.301(2)
_cell_angle_gamma 61.125(2)
_cell_formula_units_Z 2
_cell_length_a 10.2640(12)
_cell_length_b 10.5302(12)
_cell_length_c 11.5807(13)
_cell_measurement_reflns_used 2555
_cell_measurement_temperature 100(2)
_cell_measurement_theta_max 26.36
_cell_measurement_theta_min 2.26
_cell_volume 978.94(19)
_computing_cell_refinement 'Bruker SMART'
_computing_data_collection 'Bruker SMART'
_computing_data_reduction 'Bruker SAINT'
_computing_molecular_graphics 'Bruker SHELXTL'
_computing_publication_material 'Bruker SHELXTL'
_computing_structure_refinement 'SHELXL-97 (Sheldrick, 1997)'
_computing_structure_solution 'SHELXS-97 (Sheldrick, 1990)'
_diffrn_ambient_temperature 100(2)
_diffrn_measured_fraction_theta_full 0.966
_diffrn_measured_fraction_theta_max 0.966
_diffrn_measurement_device_type 'CCD area detector'
_diffrn_measurement_method 'phi and omega scans'
_diffrn_radiation_monochromator graphite
_diffrn_radiation_source 'fine-focus sealed tube'
_diffrn_radiation_type MoK\a
_diffrn_radiation_wavelength 0.71073
_diffrn_reflns_av_R_equivalents 0.0311
_diffrn_reflns_av_sigmaI/netI 0.0428
_diffrn_reflns_limit_h_max 12
_diffrn_reflns_limit_h_min -9
_diffrn_reflns_limit_k_max 12
_diffrn_reflns_limit_k_min -13
_diffrn_reflns_limit_l_max 14
_diffrn_reflns_limit_l_min -13
_diffrn_reflns_number 5611
_diffrn_reflns_theta_full 26.36
_diffrn_reflns_theta_max 26.36
_diffrn_reflns_theta_min 1.97
_exptl_absorpt_coefficient_mu 0.077
_exptl_absorpt_correction_type none
_exptl_crystal_colour colourless
_exptl_crystal_density_diffrn 1.203
_exptl_crystal_density_method 'not measured'
_exptl_crystal_description plate
_exptl_crystal_F_000 384
_exptl_crystal_size_max 0.40
_exptl_crystal_size_mid 0.40
_exptl_crystal_size_min 0.15
_refine_diff_density_max 0.288
_refine_diff_density_min -0.242
_refine_diff_density_rms 0.042
_refine_ls_extinction_method none
_refine_ls_goodness_of_fit_ref 1.076
_refine_ls_hydrogen_treatment mixed
_refine_ls_matrix_type full
_refine_ls_number_parameters 246
_refine_ls_number_reflns 3863
_refine_ls_number_restraints 0
_refine_ls_restrained_S_all 1.076
_refine_ls_R_factor_all 0.0547
_refine_ls_R_factor_gt 0.0419
_refine_ls_shift/su_max 0.000
_refine_ls_shift/su_mean 0.000
_refine_ls_structure_factor_coef Fsqd
_refine_ls_weighting_details 'calc w=1/[\s^2^(Fo^2^)+(0.0645P)^2^+0.0102P] where P=(Fo^2^+2Fc^2^)/3'
_refine_ls_weighting_scheme calc
_refine_ls_wR_factor_gt 0.1141
_refine_ls_wR_factor_ref 0.1184
_reflns_number_gt 3009
_reflns_number_total 3863
_reflns_threshold_expression >2sigma(I)
_cod_data_source_file jo702706c-File003.cif
_cod_data_source_block s2197m
_cod_depositor_comments
;
The following automatic conversions were performed:
'_symmetry_cell_setting' value 'Triclinic' changed to 'triclinic'
according to '/home/saulius/struct/CIF-dictionaries/cif_core.dic'
dictionary named 'cif_core.dic' version 2.4.1 from 2010-06-29.

Automatic conversion script
Id: cif_fix_enum 1527 2010-12-29 10:47:43Z saulius 
;
_cod_database_code 4023457

loop_
_symmetry_equiv_pos_as_xyz
'x, y, z'
'-x, -y, -z'

loop_
_atom_site_label
_atom_site_type_symbol
_atom_site_fract_x
_atom_site_fract_y
_atom_site_fract_z
_atom_site_U_iso_or_equiv
_atom_site_adp_type
_atom_site_occupancy
_atom_site_symmetry_multiplicity
_atom_site_calc_flag
_atom_site_refinement_flags
_atom_site_disorder_assembly
_atom_site_disorder_group
O1 O 0.34956(12) -0.12181(11) 0.50154(9) 0.0219(2) Uani 1 1 d . . .
O2 O 0.66635(13) 0.18401(12) 0.23499(10) 0.0274(3) Uani 1 1 d . . .
H2O H 0.6657 0.1545 0.3114 0.041 Uiso 1 1 calc R . .
N1 N 0.30992(14) 0.11305(12) 0.37865(10) 0.0168(3) Uani 1 1 d . . .
N2 N 0.34321(15) -0.06917(14) 0.29383(12) 0.0204(3) Uani 1 1 d . . .
H2N H 0.3146(19) -0.0020(19) 0.2337(16) 0.021(4) Uiso 1 1 d . . .
C1 C 0.17277(16) 0.31751(15) 0.22188(13) 0.0181(3) Uani 1 1 d . . .
C2 C 0.18732(17) 0.42286(16) 0.10532(14) 0.0216(3) Uani 1 1 d . . .
H2 H 0.0980 0.4941 0.0815 0.026 Uiso 1 1 calc R . .
C3 C 0.32832(18) 0.42574(16) 0.02418(14) 0.0224(3) Uani 1 1 d . . .
H3 H 0.3326 0.4989 -0.0515 0.027 Uiso 1 1 calc R . .
C4 C 0.46280(17) 0.31959(16) 0.05598(13) 0.0203(3) Uani 1 1 d . . .
H4 H 0.5580 0.3195 0.0001 0.024 Uiso 1 1 calc R . .
C5 C 0.45684(16) 0.21311(15) 0.17061(13) 0.0173(3) Uani 1 1 d . . .
C6 C 0.31153(16) 0.21485(15) 0.25412(12) 0.0158(3) Uani 1 1 d . . .
C7 C 0.00603(17) 0.32966(16) 0.30215(14) 0.0227(3) Uani 1 1 d . . .
C8 C -0.0798(2) 0.3444(3) 0.21215(17) 0.0470(5) Uani 1 1 d . . .
H8A H -0.1797 0.3426 0.2622 0.071 Uiso 1 1 calc R . .
H8B H -0.0211 0.2632 0.1690 0.071 Uiso 1 1 calc R . .
H8C H -0.0920 0.4366 0.1491 0.071 Uiso 1 1 calc R . .
C9 C -0.0768(2) 0.4683(2) 0.35817(19) 0.0438(5) Uani 1 1 d . . .
H9A H -0.1799 0.4767 0.4088 0.066 Uiso 1 1 calc R . .
H9B H -0.0812 0.5548 0.2889 0.066 Uiso 1 1 calc R . .
H9C H -0.0213 0.4606 0.4119 0.066 Uiso 1 1 calc R . .
C10 C -0.01018(19) 0.1985(2) 0.41360(16) 0.0350(4) Uani 1 1 d . . .
H10A H 0.0279 0.1921 0.4797 0.052 Uiso 1 1 calc R . .
H10B H 0.0485 0.1083 0.3825 0.052 Uiso 1 1 calc R . .
H10C H -0.1172 0.2126 0.4486 0.052 Uiso 1 1 calc R . .
C11 C 0.33536(16) -0.03156(15) 0.39836(13) 0.0171(3) Uani 1 1 d . . .
C12 C 0.34465(17) -0.20604(15) 0.29800(13) 0.0189(3) Uani 1 1 d . . .
C13 C 0.45481(18) -0.34084(16) 0.34162(14) 0.0242(3) Uani 1 1 d . . .
H13 H 0.5281 -0.3432 0.3710 0.029 Uiso 1 1 calc R . .
C14 C 0.45439(19) -0.47223(17) 0.34093(15) 0.0285(4) Uani 1 1 d . . .
H14 H 0.5267 -0.5629 0.3716 0.034 Uiso 1 1 calc R . .
C15 C 0.3478(2) -0.46958(18) 0.29522(15) 0.0297(4) Uani 1 1 d . . .
H15 H 0.3496 -0.5580 0.2934 0.036 Uiso 1 1 calc R . .
C16 C 0.23804(19) -0.33484(17) 0.25209(14) 0.0268(4) Uani 1 1 d . . .
H16 H 0.1656 -0.3326 0.2217 0.032 Uiso 1 1 calc R . .
C17 C 0.23611(18) -0.20386(16) 0.25407(13) 0.0216(3) Uani 1 1 d . . .
H17 H 0.1616 -0.1135 0.2258 0.026 Uiso 1 1 calc R . .
C18 C 0.29423(18) 0.16657(16) 0.48508(13) 0.0212(3) Uani 1 1 d . . .
H18A H 0.2493 0.1124 0.5656 0.032 Uiso 1 1 calc R . .
H18B H 0.2287 0.2705 0.4752 0.032 Uiso 1 1 calc R . .
H18C H 0.3944 0.1520 0.4844 0.032 Uiso 1 1 calc R . .
C19 C 0.60764(17) 0.10412(16) 0.20568(13) 0.0193(3) Uani 1 1 d . . .
H19 H 0.5863 0.0287 0.2827 0.023 Uiso 1 1 calc R . .
C20 C 0.73322(18) 0.02607(17) 0.09742(14) 0.0252(4) Uani 1 1 d . . .
H20 H 0.7614 0.1019 0.0245 0.030 Uiso 1 1 calc R . .
C21 C 0.6801(2) -0.0508(2) 0.04988(17) 0.0383(4) Uani 1 1 d . . .
H21A H 0.7643 -0.1012 -0.0149 0.057 Uiso 1 1 calc R . .
H21B H 0.5962 0.0213 0.0133 0.057 Uiso 1 1 calc R . .
H21C H 0.6460 -0.1217 0.1208 0.057 Uiso 1 1 calc R . .
C22 C 0.8781(2) -0.0857(2) 0.14179(17) 0.0415(5) Uani 1 1 d . . .
H22A H 0.8548 -0.1641 0.2104 0.062 Uiso 1 1 calc R . .
H22B H 0.9119 -0.0365 0.1722 0.062 Uiso 1 1 calc R . .
H22C H 0.9586 -0.1268 0.0706 0.062 Uiso 1 1 calc R . .

loop_
_atom_site_aniso_label
_atom_site_aniso_U_11
_atom_site_aniso_U_22
_atom_site_aniso_U_33
_atom_site_aniso_U_23
_atom_site_aniso_U_13
_atom_site_aniso_U_12
O1 0.0269(6) 0.0217(5) 0.0199(5) -0.0005(4) -0.0096(5) -0.0122(5)
O2 0.0333(7) 0.0349(6) 0.0252(6) -0.0025(5) -0.0131(5) -0.0206(5)
N1 0.0185(6) 0.0180(6) 0.0164(6) -0.0038(5) -0.0052(5) -0.0085(5)
N2 0.0289(7) 0.0162(6) 0.0188(6) -0.0005(5) -0.0111(6) -0.0095(6)
C1 0.0183(8) 0.0196(7) 0.0190(7) -0.0065(6) -0.0053(6) -0.0077(6)
C2 0.0187(8) 0.0203(7) 0.0234(8) -0.0037(6) -0.0094(6) -0.0038(6)
C3 0.0259(8) 0.0202(7) 0.0191(7) -0.0004(6) -0.0068(6) -0.0098(7)
C4 0.0182(8) 0.0216(7) 0.0212(7) -0.0050(6) -0.0029(6) -0.0096(6)
C5 0.0184(7) 0.0174(7) 0.0199(7) -0.0072(6) -0.0061(6) -0.0070(6)
C6 0.0195(7) 0.0146(7) 0.0168(7) -0.0048(5) -0.0063(6) -0.0072(6)
C7 0.0160(8) 0.0266(8) 0.0232(8) -0.0057(6) -0.0051(6) -0.0068(7)
C8 0.0309(10) 0.0868(16) 0.0318(10) -0.0043(10) -0.0097(8) -0.0348(11)
C9 0.0265(10) 0.0390(11) 0.0545(12) -0.0230(9) 0.0061(9) -0.0087(8)
C10 0.0198(8) 0.0401(10) 0.0363(9) -0.0002(8) -0.0037(7) -0.0144(8)
C11 0.0119(7) 0.0192(7) 0.0201(7) -0.0044(6) -0.0047(6) -0.0057(6)
C12 0.0213(8) 0.0185(7) 0.0173(7) -0.0051(5) -0.0018(6) -0.0102(6)
C13 0.0199(8) 0.0238(8) 0.0264(8) -0.0061(6) -0.0050(6) -0.0075(7)
C14 0.0282(9) 0.0189(8) 0.0283(8) -0.0059(6) -0.0024(7) -0.0056(7)
C15 0.0402(10) 0.0243(8) 0.0265(8) -0.0099(6) 0.0018(7) -0.0198(8)
C16 0.0338(9) 0.0323(9) 0.0225(8) -0.0080(6) -0.0042(7) -0.0203(8)
C17 0.0235(8) 0.0224(8) 0.0195(7) -0.0051(6) -0.0052(6) -0.0096(7)
C18 0.0256(8) 0.0219(7) 0.0194(7) -0.0050(6) -0.0079(6) -0.0100(7)
C19 0.0178(7) 0.0216(7) 0.0201(7) -0.0040(6) -0.0064(6) -0.0084(6)
C20 0.0200(8) 0.0268(8) 0.0213(8) -0.0053(6) -0.0050(6) -0.0041(7)
C21 0.0374(11) 0.0366(10) 0.0366(10) -0.0161(8) -0.0052(8) -0.0096(8)
C22 0.0248(9) 0.0443(11) 0.0317(9) -0.0064(8) -0.0062(8) 0.0013(8)

loop_
_atom_type_symbol
_atom_type_description
_atom_type_scat_dispersion_real
_atom_type_scat_dispersion_imag
_atom_type_scat_source
C C 0.0033 0.0016 'International Tables Vol C Tables 4.2.6.8 and 6.1.1.4'
H H 0.0000 0.0000 'International Tables Vol C Tables 4.2.6.8 and 6.1.1.4'
N N 0.0061 0.0033 'International Tables Vol C Tables 4.2.6.8 and 6.1.1.4'
O O 0.0106 0.0060 'International Tables Vol C Tables 4.2.6.8 and 6.1.1.4'

loop_
_geom_angle_atom_site_label_1
_geom_angle_atom_site_label_2
_geom_angle_atom_site_label_3
_geom_angle
_geom_angle_site_symmetry_1
_geom_angle_site_symmetry_3
_geom_angle_publ_flag
C19 O2 H2O 109.5 . . ?
C11 N1 C6 123.42(11) . . ?
C11 N1 C18 119.06(11) . . ?
C6 N1 C18 117.27(11) . . ?
C11 N2 C12 124.13(12) . . ?
C11 N2 H2N 118.1(11) . . ?
C12 N2 H2N 114.0(11) . . ?
C2 C1 C6 115.92(13) . . ?
C2 C1 C7 116.61(12) . . ?
C6 C1 C7 127.46(12) . . ?
C3 C2 C1 122.96(13) . . ?
C3 C2 H2 118.5 . . ?
C1 C2 H2 118.5 . . ?
C4 C3 C2 119.68(13) . . ?
C4 C3 H3 120.2 . . ?
C2 C3 H3 120.2 . . ?
C3 C4 C5 120.40(14) . . ?
C3 C4 H4 119.8 . . ?
C5 C4 H4 119.8 . . ?
C4 C5 C6 119.06(13) . . ?
C4 C5 C19 118.56(13) . . ?
C6 C5 C19 122.28(12) . . ?
C1 C6 C5 121.88(12) . . ?
C1 C6 N1 120.90(12) . . ?
C5 C6 N1 117.09(12) . . ?
C10 C7 C9 107.63(14) . . ?
C10 C7 C8 105.22(13) . . ?
C9 C7 C8 109.51(14) . . ?
C10 C7 C1 116.98(12) . . ?
C9 C7 C1 108.59(13) . . ?
C8 C7 C1 108.73(12) . . ?
C7 C8 H8A 109.5 . . ?
C7 C8 H8B 109.5 . . ?
H8A C8 H8B 109.5 . . ?
C7 C8 H8C 109.5 . . ?
H8A C8 H8C 109.5 . . ?
H8B C8 H8C 109.5 . . ?
C7 C9 H9A 109.5 . . ?
C7 C9 H9B 109.5 . . ?
H9A C9 H9B 109.5 . . ?
C7 C9 H9C 109.5 . . ?
H9A C9 H9C 109.5 . . ?
H9B C9 H9C 109.5 . . ?
C7 C10 H10A 109.5 . . ?
C7 C10 H10B 109.5 . . ?
H10A C10 H10B 109.5 . . ?
C7 C10 H10C 109.5 . . ?
H10A C10 H10C 109.5 . . ?
H10B C10 H10C 109.5 . . ?
O1 C11 N1 123.15(12) . . ?
O1 C11 N2 122.43(13) . . ?
N1 C11 N2 114.42(12) . . ?
C17 C12 C13 119.87(13) . . ?
C17 C12 N2 118.88(13) . . ?
C13 C12 N2 121.22(13) . . ?
C12 C13 C14 119.30(14) . . ?
C12 C13 H13 120.4 . . ?
C14 C13 H13 120.4 . . ?
C15 C14 C13 120.67(14) . . ?
C15 C14 H14 119.7 . . ?
C13 C14 H14 119.7 . . ?
C14 C15 C16 119.74(14) . . ?
C14 C15 H15 120.1 . . ?
C16 C15 H15 120.1 . . ?
C17 C16 C15 120.04(15) . . ?
C17 C16 H16 120.0 . . ?
C15 C16 H16 120.0 . . ?
C16 C17 C12 120.37(14) . . ?
C16 C17 H17 119.8 . . ?
C12 C17 H17 119.8 . . ?
N1 C18 H18A 109.5 . . ?
N1 C18 H18B 109.5 . . ?
H18A C18 H18B 109.5 . . ?
N1 C18 H18C 109.5 . . ?
H18A C18 H18C 109.5 . . ?
H18B C18 H18C 109.5 . . ?
O2 C19 C5 108.47(11) . . ?
O2 C19 C20 107.99(12) . . ?
C5 C19 C20 113.74(11) . . ?
O2 C19 H19 108.8 . . ?
C5 C19 H19 108.8 . . ?
C20 C19 H19 108.8 . . ?
C21 C20 C22 109.54(14) . . ?
C21 C20 C19 113.00(13) . . ?
C22 C20 C19 110.61(12) . . ?
C21 C20 H20 107.8 . . ?
C22 C20 H20 107.8 . . ?
C19 C20 H20 107.8 . . ?
C20 C21 H21A 109.5 . . ?
C20 C21 H21B 109.5 . . ?
H21A C21 H21B 109.5 . . ?
C20 C21 H21C 109.5 . . ?
H21A C21 H21C 109.5 . . ?
H21B C21 H21C 109.5 . . ?
C20 C22 H22A 109.5 . . ?
C20 C22 H22B 109.5 . . ?
H22A C22 H22B 109.5 . . ?
C20 C22 H22C 109.5 . . ?
H22A C22 H22C 109.5 . . ?
H22B C22 H22C 109.5 . . ?

loop_
_geom_bond_atom_site_label_1
_geom_bond_atom_site_label_2
_geom_bond_distance
_geom_bond_site_symmetry_2
_geom_bond_publ_flag
O1 C11 1.2313(16) . ?
O2 C19 1.4325(17) . ?
O2 H2O 0.8200 . ?
N1 C11 1.3583(18) . ?
N1 C6 1.4424(17) . ?
N1 C18 1.4597(17) . ?
N2 C11 1.3694(18) . ?
N2 C12 1.4172(18) . ?
N2 H2N 0.819(16) . ?
C1 C2 1.4008(19) . ?
C1 C6 1.406(2) . ?
C1 C7 1.552(2) . ?
C2 C3 1.381(2) . ?
C2 H2 0.9300 . ?
C3 C4 1.380(2) . ?
C3 H3 0.9300 . ?
C4 C5 1.3857(19) . ?
C4 H4 0.9300 . ?
C5 C6 1.410(2) . ?
C5 C19 1.5237(19) . ?
C7 C10 1.526(2) . ?
C7 C9 1.528(2) . ?
C7 C8 1.540(2) . ?
C8 H8A 0.9600 . ?
C8 H8B 0.9600 . ?
C8 H8C 0.9600 . ?
C9 H9A 0.9600 . ?
C9 H9B 0.9600 . ?
C9 H9C 0.9600 . ?
C10 H10A 0.9600 . ?
C10 H10B 0.9600 . ?
C10 H10C 0.9600 . ?
C12 C17 1.387(2) . ?
C12 C13 1.388(2) . ?
C13 C14 1.389(2) . ?
C13 H13 0.9300 . ?
C14 C15 1.380(2) . ?
C14 H14 0.9300 . ?
C15 C16 1.384(2) . ?
C15 H15 0.9300 . ?
C16 C17 1.378(2) . ?
C16 H16 0.9300 . ?
C17 H17 0.9300 . ?
C18 H18A 0.9600 . ?
C18 H18B 0.9600 . ?
C18 H18C 0.9600 . ?
C19 C20 1.533(2) . ?
C19 H19 0.9800 . ?
C20 C21 1.501(2) . ?
C20 C22 1.529(2) . ?
C20 H20 0.9800 . ?
C21 H21A 0.9600 . ?
C21 H21B 0.9600 . ?
C21 H21C 0.9600 . ?
C22 H22A 0.9600 . ?
C22 H22B 0.9600 . ?
C22 H22C 0.9600 . ?

loop_
_geom_hbond_atom_site_label_D
_geom_hbond_atom_site_label_H
_geom_hbond_atom_site_label_A
_geom_hbond_distance_DH
_geom_hbond_distance_HA
_geom_hbond_distance_DA
_geom_hbond_angle_DHA
_geom_hbond_site_symmetry_A
O2 H2O O1 0.82 2.02 2.8259(14) 169.4 2_656

loop_
_geom_torsion_atom_site_label_1
_geom_torsion_atom_site_label_2
_geom_torsion_atom_site_label_3
_geom_torsion_atom_site_label_4
_geom_torsion
_geom_torsion_site_symmetry_1
_geom_torsion_site_symmetry_2
_geom_torsion_site_symmetry_3
_geom_torsion_site_symmetry_4
_geom_torsion_publ_flag
C6 C1 C2 C3 1.4(2) . . . . ?
C7 C1 C2 C3 179.88(13) . . . . ?
C1 C2 C3 C4 1.3(2) . . . . ?
C2 C3 C4 C5 -2.0(2) . . . . ?
C3 C4 C5 C6 0.0(2) . . . . ?
C3 C4 C5 C19 -176.24(13) . . . . ?
C2 C1 C6 C5 -3.43(19) . . . . ?
C7 C1 C6 C5 178.30(13) . . . . ?
C2 C1 C6 N1 172.35(11) . . . . ?
C7 C1 C6 N1 -5.9(2) . . . . ?
C4 C5 C6 C1 2.8(2) . . . . ?
C19 C5 C6 C1 178.91(12) . . . . ?
C4 C5 C6 N1 -173.12(11) . . . . ?
C19 C5 C6 N1 2.98(18) . . . . ?
C11 N1 C6 C1 100.40(16) . . . . ?
C18 N1 C6 C1 -85.45(16) . . . . ?
C11 N1 C6 C5 -83.63(16) . . . . ?
C18 N1 C6 C5 90.52(15) . . . . ?
C2 C1 C7 C10 167.62(13) . . . . ?
C6 C1 C7 C10 -14.1(2) . . . . ?
C2 C1 C7 C9 -70.39(16) . . . . ?
C6 C1 C7 C9 107.88(16) . . . . ?
C2 C1 C7 C8 48.69(18) . . . . ?
C6 C1 C7 C8 -133.04(16) . . . . ?
C6 N1 C11 O1 172.33(13) . . . . ?
C18 N1 C11 O1 -1.7(2) . . . . ?
C6 N1 C11 N2 -8.00(19) . . . . ?
C18 N1 C11 N2 177.94(12) . . . . ?
C12 N2 C11 O1 9.9(2) . . . . ?
C12 N2 C11 N1 -169.74(13) . . . . ?
C11 N2 C12 C17 125.87(15) . . . . ?
C11 N2 C12 C13 -55.9(2) . . . . ?
C17 C12 C13 C14 -0.2(2) . . . . ?
N2 C12 C13 C14 -178.34(13) . . . . ?
C12 C13 C14 C15 1.2(2) . . . . ?
C13 C14 C15 C16 -1.3(2) . . . . ?
C14 C15 C16 C17 0.4(2) . . . . ?
C15 C16 C17 C12 0.6(2) . . . . ?
C13 C12 C17 C16 -0.7(2) . . . . ?
N2 C12 C17 C16 177.47(13) . . . . ?
C4 C5 C19 O2 68.91(15) . . . . ?
C6 C5 C19 O2 -107.21(14) . . . . ?
C4 C5 C19 C20 -51.26(17) . . . . ?
C6 C5 C19 C20 132.61(14) . . . . ?
O2 C19 C20 C21 -174.93(12) . . . . ?
C5 C19 C20 C21 -54.48(17) . . . . ?
O2 C19 C20 C22 61.86(16) . . . . ?
C5 C19 C20 C22 -177.69(13) . . . . ?
